data_2206997
loop_
_publ_author_name
'Ya-Juan Zhao'
'Xin-Hua Li'

_publ_section_title
;
 4-Nitrophenol--urea (1/1)
;
_journal_coeditor_code JH6018
_journal_issue 10
_journal_name_full 'Acta Crystallographica Section E'
_journal_page_first o3366
_journal_page_last o3367
_journal_paper_doi 10.1107/S1600536805029442
_journal_volume 61
_journal_year 2005
_chemical_formula_iupac 'C6 H5 N O3, C H4 N2 O'
_chemical_formula_moiety 'C6 H5 N O3, C H4 N2 O'
_chemical_formula_sum 'C7 H9 N3 O4'
_chemical_formula_weight 199.17
_chemical_name_systematic
;
4-Nitrophenol--carbamide (1/1)
;
_space_group_IT_number 2
_symmetry_cell_setting triclinic
_symmetry_space_group_name_Hall '-P 1'
_symmetry_space_group_name_H-M 'P -1'
_atom_sites_solution_hydrogens geom
_atom_sites_solution_primary direct
_atom_sites_solution_secondary difmap
_audit_creation_method SHELXL-97
_cell_angle_alpha 98.634(4)
_cell_angle_beta 92.415(5)
_cell_angle_gamma 99.326(4)
_cell_formula_units_Z 2
_cell_length_a 3.7619(9)
_cell_length_b 10.230(2)
_cell_length_c 11.810(3)
_cell_measurement_reflns_used 1561
_cell_measurement_temperature 298(2)
_cell_measurement_theta_max 25.09
_cell_measurement_theta_min 1.75
_cell_volume 442.38(18)
_computing_cell_refinement 'SAINT (Bruker, 2002)'
_computing_data_collection 'SMART (Bruker, 2002)'
_computing_data_reduction SAINT
_computing_molecular_graphics 'ORTEPII (Johnson, 1976)'
_computing_publication_material SHELXL97
_computing_structure_refinement 'SHELXL97 (Sheldrick, 1997)'
_computing_structure_solution 'SHELXS97 (Sheldrick, 1997)'
_diffrn_ambient_temperature 298(2)
_diffrn_measured_fraction_theta_full 0.985
_diffrn_measured_fraction_theta_max 0.985
_diffrn_measurement_device_type 'Bruker APEX area-detector'
_diffrn_measurement_method '600 frames, \d \w = 0.3\%'
_diffrn_radiation_monochromator graphite
_diffrn_radiation_source 'fine-focus sealed tube'
_diffrn_radiation_type MoK\a
_diffrn_radiation_wavelength 0.71073
_diffrn_reflns_av_R_equivalents 0.0131
_diffrn_reflns_av_sigmaI/netI 0.0335
_diffrn_reflns_limit_h_max 4
_diffrn_reflns_limit_h_min -4
_diffrn_reflns_limit_k_max 12
_diffrn_reflns_limit_k_min -12
_diffrn_reflns_limit_l_max 14
_diffrn_reflns_limit_l_min -10
_diffrn_reflns_number 2362
_diffrn_reflns_theta_full 25.09
_diffrn_reflns_theta_max 25.09
_diffrn_reflns_theta_min 1.75
_diffrn_standards_decay_% 0
_diffrn_standards_interval_time 0
_diffrn_standards_number 0
_exptl_absorpt_coefficient_mu 0.124
_exptl_absorpt_correction_T_max 0.99
_exptl_absorpt_correction_T_min 0.98
_exptl_absorpt_correction_type integration
_exptl_absorpt_process_details '(SADABS; Bruker, 2002)'
_exptl_crystal_colour colorless
_exptl_crystal_density_diffrn 1.495
_exptl_crystal_density_method 'not measured'
_exptl_crystal_description prism
_exptl_crystal_F_000 208
_exptl_crystal_size_max 0.23
_exptl_crystal_size_mid 0.13
_exptl_crystal_size_min 0.05
_refine_diff_density_max 0.175
_refine_diff_density_min -0.182
_refine_ls_extinction_method none
_refine_ls_goodness_of_fit_ref 1.070
_refine_ls_hydrogen_treatment constr
_refine_ls_matrix_type full
_refine_ls_number_parameters 127
_refine_ls_number_reflns 1561
_refine_ls_number_restraints 0
_refine_ls_restrained_S_all 1.070
_refine_ls_R_factor_all 0.0793
_refine_ls_R_factor_gt 0.0610
_refine_ls_shift/su_max 0.000
_refine_ls_shift/su_mean 0.000
_refine_ls_structure_factor_coef Fsqd
_refine_ls_weighting_details 'calc w = 1/[\s^2^(Fo^2^)+(0.0564P)^2^+0.2445P] where P = (Fo^2^+2Fc^2^)/3'
_refine_ls_weighting_scheme calc
_refine_ls_wR_factor_gt 0.1293
_refine_ls_wR_factor_ref 0.1412
_reflns_number_gt 1234
_reflns_number_total 1561
_reflns_threshold_expression I>2\s(I)
_cod_data_source_file jh6018.cif
_cod_data_source_block I
_cod_depositor_comments
;
The following automatic conversions were performed:
'_exptl_absorpt_correction_type' value 'Integration' changed to
'integration' according to
'/home/saulius/struct/CIF-dictionaries/cif_core.dic' dictionary named
'cif_core.dic' version 2.4.1 from 2010-06-29.

Automatic conversion script
Id: cif_fix_enum 1527 2010-12-29 10:47:43Z saulius 

The following automatic conversions were performed:

'_exptl_absorpt_correction_type' value 'Integration' changed to
'integration' according to
/home/saulius/struct/CIF-dictionaries/cif_core.dic dictionary named
'cif_core.dic' version 2.4.1 from 2010-06-29.

Automatic conversion script
Id: cif_fix_values 1715 2011-07-08 13:25:40Z adriana 
;
_cod_database_code 2206997
_cod_database_fobs_code 2206997

loop_
_symmetry_equiv_pos_as_xyz
'x, y, z'
'-x, -y, -z'

loop_
_atom_site_label
_atom_site_fract_x
_atom_site_fract_y
_atom_site_fract_z
_atom_site_U_iso_or_equiv
_atom_site_adp_type
_atom_site_calc_flag
_atom_site_refinement_flags
_atom_site_occupancy
_atom_site_type_symbol
O1 0.4143(7) 0.1179(2) -0.12760(18) 0.0757(8) Uani d . 1 O
O2 0.7330(7) 0.3127(2) -0.12460(18) 0.0707(7) Uani d . 1 O
O3 0.3260(6) 0.37109(19) 0.38223(15) 0.0505(6) Uani d . 1 O
H3 0.2059 0.3091 0.4076 0.061 Uiso d R 1 H
N1 0.5483(7) 0.2295(3) -0.0767(2) 0.0493(6) Uani d . 1 N
C1 0.4884(7) 0.2644(2) 0.0432(2) 0.0360(6) Uani d . 1 C
C2 0.6306(7) 0.3919(3) 0.1001(2) 0.0388(6) Uani d . 1 C
H2 0.7615 0.4546 0.0616 0.047 Uiso calc R 1 H
C3 0.5751(7) 0.4240(3) 0.2140(2) 0.0388(6) Uani d . 1 C
H3A 0.6720 0.5089 0.2532 0.047 Uiso calc R 1 H
C4 0.3762(7) 0.3316(3) 0.2715(2) 0.0358(6) Uani d . 1 C
C5 0.2390(7) 0.2037(3) 0.2130(2) 0.0395(7) Uani d . 1 C
H5 0.1080 0.1409 0.2514 0.047 Uiso calc R 1 H
C6 0.2952(7) 0.1699(3) 0.0998(2) 0.0392(7) Uani d . 1 C
H6 0.2047 0.0841 0.0610 0.047 Uiso calc R 1 H
O4 0.9669(6) 0.17135(19) 0.46670(16) 0.0518(6) Uani d . 1 O
N2 0.7830(7) 0.3079(2) 0.6120(2) 0.0509(7) Uani d . 1 N
H2B 0.8154 0.3743 0.5746 0.061 Uiso d R 1 H
H2C 0.7054 0.3184 0.6797 0.061 Uiso d R 1 H
N3 0.8076(7) 0.0900(2) 0.6259(2) 0.0573(7) Uani d . 1 N
H3B 0.8550 0.0124 0.5985 0.069 Uiso d R 1 H
H3C 0.7297 0.1034 0.6934 0.069 Uiso d R 1 H
C7 0.8543(7) 0.1886(3) 0.5643(2) 0.0380(6) Uani d . 1 C

loop_
_atom_site_aniso_label
_atom_site_aniso_U_11
_atom_site_aniso_U_22
_atom_site_aniso_U_33
_atom_site_aniso_U_12
_atom_site_aniso_U_13
_atom_site_aniso_U_23
O1 0.112(2) 0.0670(16) 0.0417(13) 0.0110(14) 0.0081(13) -0.0089(12)
O2 0.0967(19) 0.0771(16) 0.0446(13) 0.0157(14) 0.0300(13) 0.0218(12)
O3 0.0675(14) 0.0494(12) 0.0339(11) 0.0056(10) 0.0131(9) 0.0059(9)
N1 0.0631(17) 0.0554(16) 0.0336(13) 0.0213(13) 0.0081(12) 0.0069(12)
C1 0.0389(15) 0.0420(15) 0.0302(14) 0.0143(12) 0.0036(11) 0.0076(11)
C2 0.0382(15) 0.0392(15) 0.0425(16) 0.0075(12) 0.0110(12) 0.0149(12)
C3 0.0373(15) 0.0343(14) 0.0435(16) 0.0036(11) 0.0038(12) 0.0044(12)
C4 0.0355(15) 0.0407(14) 0.0333(14) 0.0101(11) 0.0042(11) 0.0086(11)
C5 0.0401(16) 0.0388(14) 0.0401(16) 0.0000(12) 0.0045(12) 0.0145(12)
C6 0.0448(16) 0.0327(14) 0.0385(16) 0.0041(12) 0.0001(12) 0.0038(11)
O4 0.0741(15) 0.0476(12) 0.0349(11) 0.0090(10) 0.0216(10) 0.0068(9)
N2 0.0702(18) 0.0444(14) 0.0405(14) 0.0140(12) 0.0172(12) 0.0062(11)
N3 0.092(2) 0.0481(14) 0.0390(14) 0.0217(14) 0.0275(13) 0.0131(11)
C7 0.0409(16) 0.0424(15) 0.0290(14) 0.0050(12) 0.0044(11) 0.0023(12)

loop_
_atom_type_symbol
_atom_type_description
_atom_type_scat_dispersion_real
_atom_type_scat_dispersion_imag
_atom_type_scat_source
C C 0.0033 0.0016 'International Tables Vol C Tables 4.2.6.8 and 6.1.1.4'
H H 0.0000 0.0000 'International Tables Vol C Tables 4.2.6.8 and 6.1.1.4'
N N 0.0061 0.0033 'International Tables Vol C Tables 4.2.6.8 and 6.1.1.4'
O O 0.0106 0.0060 'International Tables Vol C Tables 4.2.6.8 and 6.1.1.4'

loop_
_geom_angle_atom_site_label_1
_geom_angle_atom_site_label_2
_geom_angle_atom_site_label_3
_geom_angle
_geom_angle_publ_flag
C4 O3 H3 109.4 yes
O1 N1 O2 122.0(2) yes
O1 N1 C1 119.0(2) yes
O2 N1 C1 119.0(3) yes
C6 C1 C2 121.1(2) yes
C6 C1 N1 119.7(2) yes
C2 C1 N1 119.2(2) yes
C3 C2 C1 118.9(2) yes
C3 C2 H2 120.5 ?
C1 C2 H2 120.5 ?
C2 C3 C4 120.8(2) yes
C2 C3 H3A 119.6 ?
C4 C3 H3A 119.6 ?
O3 C4 C3 117.5(2) yes
O3 C4 C5 123.1(2) yes
C3 C4 C5 119.4(2) yes
C6 C5 C4 120.4(2) yes
C6 C5 H5 119.8 ?
C4 C5 H5 119.8 ?
C5 C6 C1 119.4(2) yes
C5 C6 H6 120.3 ?
C1 C6 H6 120.3 ?
C7 N2 H2B 119.6 ?
C7 N2 H2C 120.4 ?
H2B N2 H2C 120.0 ?
C7 N3 H3B 120.0 ?
C7 N3 H3C 120.0 ?
H3B N3 H3C 120.0 ?
O4 C7 N3 121.0(2) yes
O4 C7 N2 121.4(3) yes
N3 C7 N2 117.6(2) yes

loop_
_geom_bond_atom_site_label_1
_geom_bond_atom_site_label_2
_geom_bond_distance
_geom_bond_publ_flag
O1 N1 1.225(3) yes
O2 N1 1.230(3) yes
O3 C4 1.341(3) yes
O3 H3 0.8200 ?
N1 C1 1.444(3) yes
C1 C6 1.385(4) yes
C1 C2 1.386(4) yes
C2 C3 1.368(4) yes
C2 H2 0.9300 ?
C3 C4 1.386(4) yes
C3 H3A 0.9300 ?
C4 C5 1.390(4) yes
C5 C6 1.365(4) yes
C5 H5 0.9300 ?
C6 H6 0.9300 ?
O4 C7 1.243(3) yes
N2 C7 1.339(3) yes
N2 H2B 0.8600 ?
N2 H2C 0.8600 ?
N3 C7 1.323(3) yes
N3 H3B 0.8600 ?
N3 H3C 0.8601 ?

loop_
_geom_hbond_atom_site_label_D
_geom_hbond_atom_site_label_H
_geom_hbond_atom_site_label_A
_geom_hbond_site_symmetry_A
_geom_hbond_distance_DH
_geom_hbond_distance_HA
_geom_hbond_distance_DA
_geom_hbond_angle_DHA
N3 H3C O1 1_556 0.86 2.46 3.316(3) 171
N3 H3B O4 2_756 0.86 2.14 3.000(3) 174
N2 H2C O2 1_556 0.86 2.32 3.118(3) 155
O3 H3 O4 1_455 0.82 1.79 2.613(3) 177

loop_
_geom_torsion_atom_site_label_1
_geom_torsion_atom_site_label_2
_geom_torsion_atom_site_label_3
_geom_torsion_atom_site_label_4
_geom_torsion
O1 N1 C1 C6 2.8(4)
O2 N1 C1 C6 -177.0(3)
O1 N1 C1 C2 -178.1(3)
O2 N1 C1 C2 2.0(4)
C6 C1 C2 C3 -0.5(4)
N1 C1 C2 C3 -179.5(2)
C1 C2 C3 C4 -0.8(4)
C2 C3 C4 O3 -178.5(2)
C2 C3 C4 C5 1.5(4)
O3 C4 C5 C6 179.2(2)
C3 C4 C5 C6 -0.8(4)
C4 C5 C6 C1 -0.5(4)
C2 C1 C6 C5 1.1(4)
N1 C1 C6 C5 -179.8(2)

loop_
_cod_related_entry_id
_cod_related_entry_database
_cod_related_entry_code
1 ChemSpider 21128784
